data_4029853
loop_
_publ_author_name
'Breton, Gary W.'
'Hughes, Joshua S.'
'Pitchko, Timothy J.'
'Martin, Kenneth L.'
'Hardcastle, Kenneth'

_publ_section_title
;
 Unexpected \s Bond Rupture during the Reaction of
 N-Methyl-1,2,4-triazoline-3,5-dione with Acenaphthylene and Indene.
;
_journal_issue 17
_journal_name_full 'The Journal of organic chemistry'
_journal_page_first 8212
_journal_page_last 8220
_journal_paper_doi 10.1021/jo5014096
_journal_volume 79
_journal_year 2014
_chemical_formula_moiety 'C15 H11 N3 O3'
_chemical_formula_sum 'C15 H11 N3 O3'
_chemical_formula_weight 281.27
_chemical_name_common 'Compound 16'
_chemical_name_systematic
; 
 ? 
;
_space_group_IT_number 12
_symmetry_cell_setting monoclinic
_symmetry_space_group_name_Hall '-C 2y'
_symmetry_space_group_name_H-M 'C 1 2/m 1'
_atom_sites_solution_hydrogens geom
_atom_sites_solution_primary direct
_atom_sites_solution_secondary difmap
_audit_creation_method SHELXL-97
_cell_angle_alpha 90.00
_cell_angle_beta 101.990(4)
_cell_angle_gamma 90.00
_cell_formula_units_Z 4
_cell_length_a 12.3950(5)
_cell_length_b 12.8325(5)
_cell_length_c 7.9578(3)
_cell_measurement_reflns_used 1258
_cell_measurement_temperature 173(2)
_cell_measurement_theta_max 67.34
_cell_measurement_theta_min 5.02
_cell_volume 1238.14(9)
_computing_cell_refinement 'Bruker SAINT'
_computing_data_collection 'Bruker APEX2'
_computing_data_reduction 'Bruker SAINT'
_computing_molecular_graphics 'Bruker SHELXTL'
_computing_publication_material 'Bruker SHELXTL'
_computing_structure_refinement 'SHELXL-97 (Sheldrick, 1997)'
_computing_structure_solution 'SHELXS-97 (Sheldrick, 1990)'
_diffrn_ambient_temperature 173(2)
_diffrn_measured_fraction_theta_full 0.947
_diffrn_measured_fraction_theta_max 0.947
_diffrn_measurement_device_type 'Bruker APEX-II CCD'
_diffrn_measurement_method '\f and \w scans'
_diffrn_radiation_monochromator graphite
_diffrn_radiation_source 'fine-focus sealed tube'
_diffrn_radiation_type CuK\a
_diffrn_radiation_wavelength 1.54178
_diffrn_reflns_av_R_equivalents 0.0794
_diffrn_reflns_av_sigmaI/netI 0.0546
_diffrn_reflns_limit_h_max 14
_diffrn_reflns_limit_h_min -14
_diffrn_reflns_limit_k_max 15
_diffrn_reflns_limit_k_min -15
_diffrn_reflns_limit_l_max 9
_diffrn_reflns_limit_l_min -9
_diffrn_reflns_number 3864
_diffrn_reflns_theta_full 69.48
_diffrn_reflns_theta_max 69.48
_diffrn_reflns_theta_min 5.02
_diffrn_standards_number 0
_exptl_absorpt_coefficient_mu 0.900
_exptl_absorpt_correction_T_max 0.9315
_exptl_absorpt_correction_T_min 0.8129
_exptl_absorpt_correction_type multi-scan
_exptl_absorpt_process_details SADABS
_exptl_crystal_colour colourless
_exptl_crystal_density_diffrn 1.509
_exptl_crystal_density_method 'not measured'
_exptl_crystal_description irreg
_exptl_crystal_F_000 584
_exptl_crystal_size_max 0.24
_exptl_crystal_size_mid 0.15
_exptl_crystal_size_min 0.08
_refine_diff_density_max 0.236
_refine_diff_density_min -0.255
_refine_diff_density_rms 0.063
_refine_ls_extinction_coef 0.0010(2)
_refine_ls_extinction_expression Fc^*^=kFc[1+0.001xFc^2^\l^3^/sin(2\q)]^-1/4^
_refine_ls_extinction_method SHELXL
_refine_ls_goodness_of_fit_ref 1.041
_refine_ls_hydrogen_treatment refall
_refine_ls_matrix_type full
_refine_ls_number_parameters 127
_refine_ls_number_reflns 1158
_refine_ls_number_restraints 0
_refine_ls_restrained_S_all 1.041
_refine_ls_R_factor_all 0.0492
_refine_ls_R_factor_gt 0.0416
_refine_ls_shift/su_max 0.000
_refine_ls_shift/su_mean 0.000
_refine_ls_structure_factor_coef Fsqd
_refine_ls_weighting_details 'calc w=1/[\s^2^(Fo^2^)+(0.0480P)^2^+0.0000P] where P=(Fo^2^+2Fc^2^)/3'
_refine_ls_weighting_scheme calc
_refine_ls_wR_factor_gt 0.1006
_refine_ls_wR_factor_ref 0.1033
_reflns_number_gt 933
_reflns_number_total 1158
_reflns_threshold_expression >2sigma(I)
_cod_data_source_file jo5014096_si_004.cif
_cod_data_source_block GB1_2011
_cod_depositor_comments
;
The following automatic conversions were performed:

'_symmetry_cell_setting' value 'Monoclinic' changed to 'monoclinic'
according to
/usr/data/users/saulius/crontab/automatic-downloads/rss-feeds/ACS/lib/dictionaries/cif_core.dic
dictionary named 'cif_core.dic' version 2.4.2 from 2011-04-26.

Automatic conversion script
Id: cif_fix_values 2281 2013-09-26 08:29:07Z andrius 

 Adding full bibliography for 4029852--4029854.cif.
;
_cod_original_cell_volume 1238.14(8)
_cod_original_sg_symbol_H-M C2/m
_cod_database_code 4029853

loop_
_symmetry_equiv_pos_as_xyz
'x, y, z'
'-x, y, -z'
'x+1/2, y+1/2, z'
'-x+1/2, y+1/2, -z'
'-x, -y, -z'
'x, -y, z'
'-x+1/2, -y+1/2, -z'
'x+1/2, -y+1/2, z'

loop_
_atom_site_label
_atom_site_type_symbol
_atom_site_fract_x
_atom_site_fract_y
_atom_site_fract_z
_atom_site_U_iso_or_equiv
_atom_site_adp_type
_atom_site_occupancy
_atom_site_symmetry_multiplicity
_atom_site_calc_flag
_atom_site_refinement_flags
C1 C 0.9493(2) 1.0000 1.2961(3) 0.0389(7) Uani 1 2 d S
C2 C 0.85770(13) 0.91121(14) 1.0238(2) 0.0279(4) Uani 1 1 d .
C3 C 0.69010(13) 0.91320(13) 0.7948(2) 0.0235(4) Uani 1 1 d .
C4 C 0.66144(12) 0.90466(13) 0.60235(19) 0.0243(4) Uani 1 1 d .
C5 C 0.64221(13) 0.81195(15) 0.5165(2) 0.0292(4) Uani 1 1 d .
C6 C 0.61612(14) 0.81152(16) 0.3343(2) 0.0340(4) Uani 1 1 d .
C7 C 0.60802(13) 0.90237(16) 0.2438(2) 0.0325(5) Uani 1 1 d .
C8 C 0.62288(17) 1.0000 0.3290(3) 0.0275(6) Uani 1 2 d S
C9 C 0.65044(17) 1.0000 0.5104(3) 0.0234(5) Uani 1 2 d S
H3 H 0.6735(13) 0.8468(15) 0.859(2) 0.027(5) Uiso 1 1 d .
H5 H 0.6485(15) 0.7431(16) 0.584(3) 0.045(6) Uiso 1 1 d .
H6 H 0.6059(15) 0.7433(17) 0.275(2) 0.039(5) Uiso 1 1 d .
H7 H 0.5907(16) 0.9025(16) 0.121(3) 0.046(6) Uiso 1 1 d .
H1A H 0.901(3) 1.0000 1.371(4) 0.056(10) Uiso 1 2 d S
H1B H 0.998(2) 0.936(2) 1.316(3) 0.099(10) Uiso 1 1 d .
N1 N 0.80875(10) 0.94306(10) 0.85568(16) 0.0241(4) Uani 1 1 d .
N2 N 0.89564(16) 1.0000 1.1146(2) 0.0295(5) Uani 1 2 d S
O1 O 0.86771(10) 0.82261(10) 1.07519(16) 0.0393(4) Uani 1 1 d .
O2 O 0.63422(12) 1.0000 0.85090(18) 0.0245(4) Uani 1 2 d S

loop_
_atom_site_aniso_label
_atom_site_aniso_U_11
_atom_site_aniso_U_22
_atom_site_aniso_U_33
_atom_site_aniso_U_23
_atom_site_aniso_U_13
_atom_site_aniso_U_12
C1 0.0429(15) 0.0517(19) 0.0163(12) 0.000 -0.0076(11) 0.000
C2 0.0296(9) 0.0289(10) 0.0225(9) 0.0012(7) -0.0011(7) 0.0014(7)
C3 0.0279(8) 0.0227(9) 0.0188(8) 0.0000(6) 0.0023(6) -0.0003(6)
C4 0.0227(8) 0.0296(10) 0.0191(8) -0.0015(7) 0.0009(6) 0.0009(6)
C5 0.0279(8) 0.0300(10) 0.0273(9) -0.0058(7) 0.0001(7) 0.0017(7)
C6 0.0316(9) 0.0409(11) 0.0266(9) -0.0128(8) -0.0006(7) 0.0036(8)
C7 0.0274(9) 0.0486(13) 0.0195(9) -0.0073(8) 0.0001(7) 0.0024(7)
C8 0.0218(11) 0.0438(16) 0.0159(11) 0.000 0.0014(9) 0.000
C9 0.0210(10) 0.0302(13) 0.0179(11) 0.000 0.0016(8) 0.000
N1 0.0305(7) 0.0202(8) 0.0185(7) 0.0004(5) -0.0020(5) 0.0006(6)
N2 0.0362(11) 0.0332(13) 0.0140(10) 0.000 -0.0065(8) 0.000
O1 0.0468(8) 0.0297(8) 0.0335(7) 0.0085(6) -0.0093(6) 0.0023(6)
O2 0.0291(8) 0.0256(9) 0.0183(8) 0.000 0.0040(6) 0.000

loop_
_atom_type_symbol
_atom_type_description
_atom_type_scat_dispersion_real
_atom_type_scat_dispersion_imag
_atom_type_scat_source
C C 0.0181 0.0091 'International Tables Vol C Tables 4.2.6.8 and 6.1.1.4'
H H 0.0000 0.0000 'International Tables Vol C Tables 4.2.6.8 and 6.1.1.4'
N N 0.0311 0.0180 'International Tables Vol C Tables 4.2.6.8 and 6.1.1.4'
O O 0.0492 0.0322 'International Tables Vol C Tables 4.2.6.8 and 6.1.1.4'

loop_
_geom_angle_atom_site_label_1
_geom_angle_atom_site_label_2
_geom_angle_atom_site_label_3
_geom_angle
_geom_angle_site_symmetry_1
_geom_angle_site_symmetry_3
N2 C1 H1A 114(2) . .
N2 C1 H1B 106.9(15) . .
H1A C1 H1B 110.1(18) . .
O1 C2 N2 126.97(15) . .
O1 C2 N1 126.08(16) . .
N2 C2 N1 106.89(15) . .
O2 C3 N1 101.90(13) . .
O2 C3 C4 110.33(13) . .
N1 C3 C4 110.87(12) . .
O2 C3 H3 109.3(10) . .
N1 C3 H3 109.5(9) . .
C4 C3 H3 114.2(9) . .
C5 C4 C9 120.32(16) . .
C5 C4 C3 123.52(15) . .
C9 C4 C3 116.11(15) . .
C4 C5 C6 119.53(17) . .
C4 C5 H5 119.9(11) . .
C6 C5 H5 120.6(11) . .
C7 C6 C5 120.85(17) . .
C7 C6 H6 121.3(12) . .
C5 C6 H6 117.9(12) . .
C6 C7 C8 121.00(16) . .
C6 C7 H7 121.2(12) . .
C8 C7 H7 117.8(12) . .
C9 C8 C7 117.93(11) . 6_575
C9 C8 C7 117.93(11) . .
C7 C8 C7 124.1(2) 6_575 .
C8 C9 C4 120.28(10) . .
C8 C9 C4 120.28(10) . 6_575
C4 C9 C4 119.3(2) . 6_575
C2 N1 N1 106.86(9) . 6_575
C2 N1 C3 115.62(13) . .
N1 N1 C3 104.81(8) 6_575 .
C2 N2 C2 111.47(18) 6_575 .
C2 N2 C1 123.69(9) 6_575 .
C2 N2 C1 123.69(9) . .
C3 O2 C3 102.21(16) . 6_575

loop_
_geom_bond_atom_site_label_1
_geom_bond_atom_site_label_2
_geom_bond_distance
_geom_bond_site_symmetry_2
C1 N2 1.459(3) .
C1 H1A 0.93(3) .
C1 H1B 1.01(3) .
C2 O1 1.206(2) .
C2 N2 1.379(2) .
C2 N1 1.410(2) .
C3 O2 1.4312(18) .
C3 N1 1.4995(19) .
C3 C4 1.503(2) .
C3 H3 1.034(18) .
C4 C5 1.368(2) .
C4 C9 1.4174(19) .
C5 C6 1.419(2) .
C5 H5 1.03(2) .
C6 C7 1.363(3) .
C6 H6 0.99(2) .
C7 C8 1.418(2) .
C7 H7 0.957(19) .
C8 C9 1.413(3) .
C8 C7 1.418(2) 6_575
C9 C4 1.4175(19) 6_575
N1 N1 1.461(3) 6_575
N2 C2 1.3786(19) 6_575
O2 C3 1.4312(18) 6_575

loop_
_geom_torsion_atom_site_label_1
_geom_torsion_atom_site_label_2
_geom_torsion_atom_site_label_3
_geom_torsion_atom_site_label_4
_geom_torsion
_geom_torsion_site_symmetry_1
_geom_torsion_site_symmetry_4
O2 C3 C4 C5 -139.60(16) . .
N1 C3 C4 C5 108.28(17) . .
O2 C3 C4 C9 37.9(2) . .
N1 C3 C4 C9 -74.24(19) . .
C9 C4 C5 C6 2.9(3) . .
C3 C4 C5 C6 -179.72(14) . .
C4 C5 C6 C7 -1.2(3) . .
C5 C6 C7 C8 -1.5(3) . .
C6 C7 C8 C9 2.3(3) . .
C6 C7 C8 C7 -175.33(13) . 6_575
C7 C8 C9 C4 177.20(17) 6_575 .
C7 C8 C9 C4 -0.6(3) . .
C7 C8 C9 C4 0.6(3) 6_575 6_575
C7 C8 C9 C4 -177.20(17) . 6_575
C5 C4 C9 C8 -2.0(3) . .
C3 C4 C9 C8 -179.56(16) . .
C5 C4 C9 C4 174.60(12) . 6_575
C3 C4 C9 C4 -3.0(3) . 6_575
O1 C2 N1 N1 176.50(15) . 6_575
N2 C2 N1 N1 -6.01(15) . 6_575
O1 C2 N1 C3 60.3(2) . .
N2 C2 N1 C3 -122.20(16) . .
O2 C3 N1 C2 88.79(16) . .
C4 C3 N1 C2 -153.80(14) . .
O2 C3 N1 N1 -28.56(11) . 6_575
C4 C3 N1 N1 88.85(12) . 6_575
O1 C2 N2 C2 -172.28(11) . 6_575
N1 C2 N2 C2 10.3(3) . 6_575
O1 C2 N2 C1 -4.2(3) . .
N1 C2 N2 C1 178.4(2) . .
N1 C3 O2 C3 47.39(17) . 6_575
C4 C3 O2 C3 -70.41(17) . 6_575
